data_4314857
loop_
_publ_author_name
'Kai-Ju Wei'
'Jia Ni'
'Yangzhong Liu'

_publ_contact_author_address
;
Department of Chemistry
University of Science and Technology of China
Hefei
P. R. China.
;
_publ_contact_author_email kjwei@ustc.edu.cn
_publ_contact_author_fax +86-551-3600874
_publ_contact_author_name 'Kai-Ju Wei'
_publ_section_title
;
 Heterobimetallic Metal-Complex Assemblies Constructed from the Flexible
 Arm-Like Ligand 1,1'-Bis[(3-pyridylamino)carbonyl]ferrocene: Structural
 Versatility in the Solid State
;
_journal_name_full 'Inorganic Chemistry'
_journal_page_first 1834
_journal_page_last 1848
_journal_paper_doi 10.1021/ic9021855
_journal_volume 49
_journal_year 2010
_chemical_formula_sum 'C46 H36 Fe2 N10 O4 S2 Zn'
_chemical_formula_weight 1034.04
_chemical_name_systematic
;
 ?
;
_space_group_IT_number 14
_symmetry_cell_setting monoclinic
_symmetry_space_group_name_Hall '-P 2ybc'
_symmetry_space_group_name_H-M 'P 1 21/c 1'
_atom_sites_solution_hydrogens geom
_atom_sites_solution_primary direct
_atom_sites_solution_secondary difmap
_audit_creation_method SHELXL-97
_cell_angle_alpha 90.00
_cell_angle_beta 90.8180(10)
_cell_angle_gamma 90.00
_cell_formula_units_Z 2
_cell_length_a 14.0398(11)
_cell_length_b 13.6443(11)
_cell_length_c 10.5322(8)
_cell_measurement_temperature 273(2)
_cell_volume 2017.4(3)
_computing_cell_refinement 'SAINT (Bruker, 2002)'
_computing_data_collection 'SMART (Bruker, 2002)'
_computing_data_reduction SAINT
_computing_molecular_graphics 'ORTEP-II (Johnson, 1976)'
_computing_publication_material SHELXL-97
_computing_structure_refinement 'SHELXL-97 (Sheldrick, 1997)'
_computing_structure_solution 'SHELXS-97 (Sheldrick, 1997)'
_diffrn_ambient_temperature 273(2)
_diffrn_measured_fraction_theta_full 0.999
_diffrn_measured_fraction_theta_max 0.999
_diffrn_measurement_device_type 'Bruker APEX area-dectector diffractometer'
_diffrn_measurement_method '\f and \w-scan'
_diffrn_radiation_monochromator graphite
_diffrn_radiation_source 'fine-focus sealed tube'
_diffrn_radiation_type MoK\a
_diffrn_radiation_wavelength 0.71073
_diffrn_reflns_av_R_equivalents 0.0217
_diffrn_reflns_av_sigmaI/netI 0.0295
_diffrn_reflns_limit_h_max 16
_diffrn_reflns_limit_h_min -16
_diffrn_reflns_limit_k_max 16
_diffrn_reflns_limit_k_min -10
_diffrn_reflns_limit_l_max 12
_diffrn_reflns_limit_l_min -12
_diffrn_reflns_number 10334
_diffrn_reflns_theta_full 25.00
_diffrn_reflns_theta_max 25.00
_diffrn_reflns_theta_min 1.45
_diffrn_standards_decay_% 0
_diffrn_standards_interval_count 0
_diffrn_standards_interval_time 0
_diffrn_standards_number 0
_exptl_absorpt_coefficient_mu 1.465
_exptl_absorpt_correction_T_max 0.8794
_exptl_absorpt_correction_T_min 0.5988
_exptl_absorpt_correction_type multi-scan
_exptl_absorpt_process_details 'SADABS (Bruker, 2002)'
_exptl_crystal_colour orange
_exptl_crystal_density_diffrn 1.702
_exptl_crystal_density_method 'not measured'
_exptl_crystal_description bar
_exptl_crystal_F_000 1056
_exptl_crystal_size_max 0.39
_exptl_crystal_size_mid 0.16
_exptl_crystal_size_min 0.09
_refine_diff_density_max 0.384
_refine_diff_density_min -0.315
_refine_diff_density_rms 0.080
_refine_ls_extinction_method none
_refine_ls_goodness_of_fit_ref 1.023
_refine_ls_hydrogen_treatment mixed
_refine_ls_matrix_type full
_refine_ls_number_parameters 303
_refine_ls_number_reflns 3555
_refine_ls_number_restraints 0
_refine_ls_restrained_S_all 1.023
_refine_ls_R_factor_all 0.0329
_refine_ls_R_factor_gt 0.0277
_refine_ls_shift/su_max 0.000
_refine_ls_shift/su_mean 0.000
_refine_ls_structure_factor_coef Fsqd
_refine_ls_weighting_details 'calc w=1/[\s^2^(Fo^2^)+(0.0556P)^2^+0.8688P] where P=(Fo^2^+2Fc^2^)/3'
_refine_ls_weighting_scheme calc
_refine_ls_wR_factor_gt 0.0756
_refine_ls_wR_factor_ref 0.0890
_reflns_number_gt 3169
_reflns_number_total 3555
_reflns_threshold_expression >2sigma(I)
_cod_data_source_file ic9021855_si_001_5.cif
_cod_data_source_block 7
_cod_depositor_comments
;
The following automatic conversions were performed:

'_symmetry_cell_setting' value 'Monoclinic' changed to 'monoclinic'
according to the built-in table from CIF Core dictionary named
'cif_core.dic' version 2.4.1 from
2010-06-29.

'_exptl_absorpt_correction_type' value 'Multi-scan'
changed to 'multi-scan' according to the built-in table from CIF Core
dictionary named 'cif_core.dic' version 2.4.1 from 2010-06-29.

Automatic conversion script
Id: cif_fix_values 1646 2011-03-28 12:23:43Z adriana 
;
_cod_database_code 4314857

loop_
_symmetry_equiv_pos_as_xyz
'x, y, z'
'-x, y+1/2, -z+1/2'
'-x, -y, -z'
'x, -y-1/2, z-1/2'

loop_
_atom_site_label
_atom_site_type_symbol
_atom_site_fract_x
_atom_site_fract_y
_atom_site_fract_z
_atom_site_U_iso_or_equiv
_atom_site_adp_type
_atom_site_occupancy
_atom_site_symmetry_multiplicity
_atom_site_calc_flag
_atom_site_refinement_flags
_atom_site_disorder_assembly
_atom_site_disorder_group
C22 C 1.17341(18) 0.5849(2) 0.4023(2) 0.0367(6) Uani 1 1 d . . .
H22 H 1.2048 0.6013 0.4777 0.044 Uiso 1 1 calc R . .
C21 C 1.22498(16) 0.55919(17) 0.2959(2) 0.0280(5) Uani 1 1 d . . .
Fe1 Fe 0.43035(2) 0.19214(2) 0.22517(3) 0.02103(12) Uani 1 1 d . . .
Zn1 Zn 1.0000 0.5000 0.0000 0.03086(13) Uani 1 2 d S . .
S3 S 0.84871(5) 0.80430(6) 0.00789(9) 0.0545(2) Uani 1 1 d . . .
O1 O 0.63267(12) 0.31995(14) 0.40905(16) 0.0401(5) Uani 1 1 d . . .
C5 C 0.47436(17) 0.31166(16) 0.1246(2) 0.0265(5) Uani 1 1 d . . .
H5 H 0.5132 0.3106 0.0480 0.032 Uiso 1 1 calc R . .
C11 C 0.60873(17) 0.32104(16) 0.2969(2) 0.0259(5) Uani 1 1 d . . .
C2 C 0.42765(16) 0.31609(16) 0.3345(2) 0.0264(5) Uani 1 1 d . . .
H2 H 0.4291 0.3183 0.4275 0.032 Uiso 1 1 calc R . .
N1 N 0.67323(14) 0.32822(16) 0.2011(2) 0.0313(5) Uani 1 1 d . . .
C1 C 0.50930(16) 0.31675(15) 0.2532(2) 0.0240(5) Uani 1 1 d . . .
C3 C 0.34487(17) 0.31181(16) 0.2563(2) 0.0310(5) Uani 1 1 d . . .
H3 H 0.2791 0.3099 0.2860 0.037 Uiso 1 1 calc R . .
C6 C 0.51117(15) 0.06924(16) 0.2543(2) 0.0250(5) Uani 1 1 d . . .
C10 C 0.47296(16) 0.07169(16) 0.1275(2) 0.0280(5) Uani 1 1 d . . .
H10 H 0.5098 0.0716 0.0492 0.034 Uiso 1 1 calc R . .
C14 C 0.96635(17) 0.33986(19) 0.2139(2) 0.0345(6) Uani 1 1 d . . .
H14 H 1.0326 0.3410 0.2136 0.041 Uiso 1 1 calc R . .
C23 C 0.87655(17) 0.6893(2) 0.0250(2) 0.0339(6) Uani 1 1 d . . .
C7 C 0.43236(16) 0.06932(17) 0.3394(2) 0.0291(5) Uani 1 1 d . . .
H7 H 0.4366 0.0689 0.4323 0.035 Uiso 1 1 calc R . .
N3 N 1.07920(14) 0.53548(15) 0.17895(19) 0.0319(5) Uani 1 1 d . . .
C4 C 0.37331(17) 0.30923(17) 0.1283(2) 0.0301(5) Uani 1 1 d . . .
H4 H 0.3304 0.3051 0.0542 0.036 Uiso 1 1 calc R . .
N5 N 0.89826(14) 0.60777(17) 0.0370(2) 0.0383(5) Uani 1 1 d . . .
N2 N 0.91806(13) 0.39015(15) 0.12341(19) 0.0323(5) Uani 1 1 d . . .
C12 C 0.77253(16) 0.33192(18) 0.2139(2) 0.0274(5) Uani 1 1 d . . .
C9 C 0.37201(17) 0.07295(17) 0.1355(2) 0.0332(6) Uani 1 1 d . . .
H9 H 0.3271 0.0749 0.0635 0.040 Uiso 1 1 calc R . .
C8 C 0.34735(17) 0.07262(18) 0.2655(2) 0.0348(6) Uani 1 1 d . . .
H8 H 0.2825 0.0746 0.2986 0.042 Uiso 1 1 calc R . .
C13 C 0.82324(16) 0.38553(19) 0.1259(2) 0.0314(5) Uani 1 1 d . . .
H13 H 0.7890 0.4205 0.0647 0.038 Uiso 1 1 calc R . .
C17 C 1.03085(17) 0.56386(19) 0.2811(2) 0.0361(6) Uani 1 1 d . . .
H17 H 0.9649 0.5690 0.2752 0.043 Uiso 1 1 calc R . .
C19 C 1.17435(16) 0.53066(18) 0.1877(2) 0.0286(5) Uani 1 1 d . . .
H19 H 1.2079 0.5073 0.1185 0.034 Uiso 1 1 calc R . .
C16 C 0.82315(17) 0.28245(18) 0.3085(2) 0.0303(5) Uani 1 1 d . . .
H16 H 0.7918 0.2474 0.3711 0.036 Uiso 1 1 calc R . .
C15 C 0.92115(18) 0.28683(19) 0.3067(2) 0.0347(6) Uani 1 1 d . . .
H15 H 0.9569 0.2539 0.3683 0.042 Uiso 1 1 calc R . .
C18 C 1.07571(18) 0.5858(2) 0.3952(2) 0.0398(6) Uani 1 1 d . . .
H18 H 1.0402 0.6010 0.4664 0.048 Uiso 1 1 calc R . .
O2 O 0.63765(12) 0.06956(15) 0.40610(16) 0.0400(4) Uani 1 1 d . . .
N4 N 0.67545(14) 0.06171(16) 0.1973(2) 0.0319(5) Uani 1 1 d . . .
C20 C 0.61247(16) 0.06750(17) 0.2952(2) 0.0274(5) Uani 1 1 d . . .
H1N H 0.654(2) 0.337(2) 0.134(3) 0.042(9) Uiso 1 1 d . . .
H2N H 0.655(2) 0.071(2) 0.131(3) 0.038(8) Uiso 1 1 d . . .

loop_
_atom_site_aniso_label
_atom_site_aniso_U_11
_atom_site_aniso_U_22
_atom_site_aniso_U_33
_atom_site_aniso_U_23
_atom_site_aniso_U_13
_atom_site_aniso_U_12
C22 0.0354(13) 0.0472(16) 0.0275(13) -0.0064(11) -0.0008(10) -0.0028(12)
C21 0.0279(12) 0.0289(13) 0.0273(12) 0.0018(9) 0.0007(9) -0.0040(10)
Fe1 0.01847(18) 0.02128(19) 0.02338(19) -0.00055(12) 0.00112(13) -0.00070(12)
Zn1 0.0211(2) 0.0357(2) 0.0358(2) -0.00507(16) -0.00004(16) -0.00240(16)
S3 0.0321(4) 0.0458(4) 0.0856(6) 0.0076(4) 0.0039(4) 0.0050(3)
O1 0.0323(10) 0.0613(13) 0.0266(10) -0.0027(8) -0.0027(7) -0.0043(8)
C5 0.0276(12) 0.0265(12) 0.0253(12) 0.0042(9) 0.0009(9) -0.0022(9)
C11 0.0281(12) 0.0223(12) 0.0275(12) -0.0007(9) 0.0019(9) -0.0032(9)
C2 0.0281(12) 0.0231(12) 0.0281(12) -0.0043(9) 0.0044(9) 0.0002(9)
N1 0.0240(11) 0.0432(13) 0.0267(12) 0.0030(9) -0.0019(9) -0.0046(9)
C1 0.0259(12) 0.0208(11) 0.0254(11) 0.0006(9) 0.0027(9) -0.0037(9)
C3 0.0254(12) 0.0263(12) 0.0414(14) -0.0005(10) 0.0056(10) 0.0043(9)
C6 0.0265(11) 0.0217(11) 0.0269(12) -0.0009(9) 0.0010(9) 0.0036(9)
C10 0.0325(12) 0.0236(11) 0.0276(12) -0.0063(9) -0.0017(10) 0.0027(10)
C14 0.0231(12) 0.0384(14) 0.0420(14) -0.0049(12) -0.0015(10) -0.0008(11)
C23 0.0169(11) 0.0499(18) 0.0349(14) -0.0039(11) -0.0002(10) -0.0026(11)
C7 0.0292(12) 0.0250(12) 0.0333(13) 0.0054(10) 0.0050(10) -0.0018(10)
N3 0.0280(11) 0.0344(11) 0.0332(11) -0.0039(9) 0.0001(8) -0.0058(9)
C4 0.0273(12) 0.0294(13) 0.0334(13) 0.0039(10) -0.0054(10) 0.0010(9)
N5 0.0308(11) 0.0417(14) 0.0423(13) -0.0060(10) 0.0018(9) 0.0020(10)
N2 0.0237(10) 0.0372(12) 0.0360(11) -0.0004(9) 0.0012(8) -0.0028(9)
C12 0.0241(12) 0.0318(12) 0.0264(12) -0.0040(10) -0.0002(9) -0.0025(10)
C9 0.0314(13) 0.0262(12) 0.0416(15) -0.0051(11) -0.0086(11) -0.0040(10)
C8 0.0293(12) 0.0273(12) 0.0479(15) 0.0021(11) 0.0050(11) -0.0069(10)
C13 0.0244(12) 0.0394(14) 0.0303(12) 0.0026(11) -0.0024(9) -0.0007(11)
C17 0.0252(12) 0.0439(15) 0.0394(14) -0.0059(11) 0.0045(10) -0.0040(11)
C19 0.0242(12) 0.0314(13) 0.0302(12) -0.0018(10) 0.0014(9) -0.0049(10)
C16 0.0319(13) 0.0284(12) 0.0307(13) -0.0010(10) -0.0001(10) -0.0013(10)
C15 0.0338(13) 0.0359(14) 0.0342(13) -0.0003(11) -0.0075(11) 0.0052(11)
C18 0.0350(14) 0.0527(17) 0.0320(13) -0.0069(12) 0.0064(11) -0.0011(12)
O2 0.0323(9) 0.0622(12) 0.0254(9) 0.0015(8) -0.0029(7) 0.0101(8)
N4 0.0259(11) 0.0468(13) 0.0229(11) 0.0021(9) -0.0031(9) 0.0054(9)
C20 0.0285(12) 0.0240(12) 0.0296(13) 0.0027(9) 0.0004(10) 0.0048(9)

loop_
_atom_type_symbol
_atom_type_description
_atom_type_scat_dispersion_real
_atom_type_scat_dispersion_imag
_atom_type_scat_source
C C 0.0033 0.0016 'International Tables Vol C Tables 4.2.6.8 and 6.1.1.4'
H H 0.0000 0.0000 'International Tables Vol C Tables 4.2.6.8 and 6.1.1.4'
N N 0.0061 0.0033 'International Tables Vol C Tables 4.2.6.8 and 6.1.1.4'
O O 0.0106 0.0060 'International Tables Vol C Tables 4.2.6.8 and 6.1.1.4'
Zn Zn 0.2839 1.4301 'International Tables Vol C Tables 4.2.6.8 and 6.1.1.4'
Fe Fe 0.3463 0.8444 'International Tables Vol C Tables 4.2.6.8 and 6.1.1.4'
S S 0.1246 0.1234 'International Tables Vol C Tables 4.2.6.8 and 6.1.1.4'

loop_
_geom_angle_atom_site_label_1
_geom_angle_atom_site_label_2
_geom_angle_atom_site_label_3
_geom_angle
_geom_angle_site_symmetry_1
_geom_angle_site_symmetry_3
_geom_angle_publ_flag
C18 C22 C21 119.4(2) . . ?
C18 C22 H22 120.3 . . ?
C21 C22 H22 120.3 . . ?
C22 C21 C19 117.8(2) . . ?
C22 C21 N4 119.0(2) . 2_755 ?
C19 C21 N4 123.2(2) . 2_755 ?
C10 Fe1 C6 41.12(9) . . ?
C10 Fe1 C9 40.78(9) . . ?
C6 Fe1 C9 68.59(9) . . ?
C10 Fe1 C5 106.81(10) . . ?
C6 Fe1 C5 124.08(9) . . ?
C9 Fe1 C5 121.12(10) . . ?
C10 Fe1 C2 163.84(9) . . ?
C6 Fe1 C2 127.44(9) . . ?
C9 Fe1 C2 154.96(10) . . ?
C5 Fe1 C2 68.93(9) . . ?
C10 Fe1 C1 125.54(9) . . ?
C6 Fe1 C1 111.16(9) . . ?
C9 Fe1 C1 159.81(10) . . ?
C5 Fe1 C1 41.07(9) . . ?
C2 Fe1 C1 41.18(9) . . ?
C10 Fe1 C8 68.56(10) . . ?
C6 Fe1 C8 68.47(10) . . ?
C9 Fe1 C8 40.44(10) . . ?
C5 Fe1 C8 156.56(10) . . ?
C2 Fe1 C8 121.68(10) . . ?
C1 Fe1 C8 159.59(10) . . ?
C10 Fe1 C4 119.54(10) . . ?
C6 Fe1 C4 157.59(10) . . ?
C9 Fe1 C4 103.80(10) . . ?
C5 Fe1 C4 40.56(9) . . ?
C2 Fe1 C4 68.05(10) . . ?
C1 Fe1 C4 68.42(9) . . ?
C8 Fe1 C4 120.18(10) . . ?
C10 Fe1 C3 154.08(10) . . ?
C6 Fe1 C3 162.03(10) . . ?
C9 Fe1 C3 118.31(10) . . ?
C5 Fe1 C3 68.32(10) . . ?
C2 Fe1 C3 40.38(10) . . ?
C1 Fe1 C3 68.51(10) . . ?
C8 Fe1 C3 105.29(10) . . ?
C4 Fe1 C3 40.22(10) . . ?
C10 Fe1 C7 68.70(10) . . ?
C6 Fe1 C7 40.85(9) . . ?
C9 Fe1 C7 67.99(10) . . ?
C5 Fe1 C7 161.48(9) . . ?
C2 Fe1 C7 110.09(10) . . ?
C1 Fe1 C7 125.96(9) . . ?
C8 Fe1 C7 40.26(9) . . ?
C4 Fe1 C7 157.57(9) . . ?
C3 Fe1 C7 123.74(10) . . ?
N5 Zn1 N5 180.0 . 3_765 ?
N5 Zn1 N3 91.36(8) . . ?
N5 Zn1 N3 88.64(8) 3_765 . ?
N5 Zn1 N3 88.64(8) . 3_765 ?
N5 Zn1 N3 91.36(8) 3_765 3_765 ?
N3 Zn1 N3 180.0 . 3_765 ?
N5 Zn1 N2 89.74(8) . 3_765 ?
N5 Zn1 N2 90.26(8) 3_765 3_765 ?
N3 Zn1 N2 95.09(7) . 3_765 ?
N3 Zn1 N2 84.91(7) 3_765 3_765 ?
N5 Zn1 N2 90.26(8) . . ?
N5 Zn1 N2 89.74(8) 3_765 . ?
N3 Zn1 N2 84.91(7) . . ?
N3 Zn1 N2 95.09(7) 3_765 . ?
N2 Zn1 N2 180.0 3_765 . ?
C4 C5 C1 107.7(2) . . ?
C4 C5 Fe1 70.00(13) . . ?
C1 C5 Fe1 69.61(12) . . ?
C4 C5 H5 126.2 . . ?
C1 C5 H5 126.2 . . ?
Fe1 C5 H5 126.2 . . ?
O1 C11 N1 122.5(2) . . ?
O1 C11 C1 123.4(2) . . ?
N1 C11 C1 114.2(2) . . ?
C3 C2 C1 108.0(2) . . ?
C3 C2 Fe1 70.15(13) . . ?
C1 C2 Fe1 69.50(12) . . ?
C3 C2 H2 126.0 . . ?
C1 C2 H2 126.0 . . ?
Fe1 C2 H2 126.0 . . ?
C11 N1 C12 126.9(2) . . ?
C11 N1 H1N 118(2) . . ?
C12 N1 H1N 115(2) . . ?
C5 C1 C2 107.2(2) . . ?
C5 C1 C11 127.5(2) . . ?
C2 C1 C11 125.2(2) . . ?
C5 C1 Fe1 69.32(12) . . ?
C2 C1 Fe1 69.32(12) . . ?
C11 C1 Fe1 126.13(15) . . ?
C2 C3 C4 108.4(2) . . ?
C2 C3 Fe1 69.46(13) . . ?
C4 C3 Fe1 69.77(13) . . ?
C2 C3 H3 125.8 . . ?
C4 C3 H3 125.8 . . ?
Fe1 C3 H3 125.8 . . ?
C10 C6 C7 107.5(2) . . ?
C10 C6 C20 128.1(2) . . ?
C7 C6 C20 124.4(2) . . ?
C10 C6 Fe1 69.00(12) . . ?
C7 C6 Fe1 70.22(13) . . ?
C20 C6 Fe1 125.83(16) . . ?
C9 C10 C6 107.8(2) . . ?
C9 C10 Fe1 70.07(13) . . ?
C6 C10 Fe1 69.88(12) . . ?
C9 C10 H10 126.1 . . ?
C6 C10 H10 126.1 . . ?
Fe1 C10 H10 126.1 . . ?
N2 C14 C15 122.4(2) . . ?
N2 C14 H14 118.8 . . ?
C15 C14 H14 118.8 . . ?
N5 C23 S3 178.7(2) . . ?
C8 C7 C6 108.0(2) . . ?
C8 C7 Fe1 69.47(13) . . ?
C6 C7 Fe1 68.92(12) . . ?
C8 C7 H7 126.0 . . ?
C6 C7 H7 126.0 . . ?
Fe1 C7 H7 126.0 . . ?
C17 N3 C19 118.4(2) . . ?
C17 N3 Zn1 119.38(16) . . ?
C19 N3 Zn1 122.19(16) . . ?
C3 C4 C5 108.8(2) . . ?
C3 C4 Fe1 70.01(13) . . ?
C5 C4 Fe1 69.44(13) . . ?
C3 C4 H4 125.6 . . ?
C5 C4 H4 125.6 . . ?
Fe1 C4 H4 125.6 . . ?
C23 N5 Zn1 146.5(2) . . ?
C13 N2 C14 117.0(2) . . ?
C13 N2 Zn1 123.29(16) . . ?
C14 N2 Zn1 118.67(15) . . ?
C13 C12 C16 118.3(2) . . ?
C13 C12 N1 118.4(2) . . ?
C16 C12 N1 123.3(2) . . ?
C8 C9 C10 108.4(2) . . ?
C8 C9 Fe1 70.03(14) . . ?
C10 C9 Fe1 69.15(13) . . ?
C8 C9 H9 125.8 . . ?
C10 C9 H9 125.8 . . ?
Fe1 C9 H9 125.8 . . ?
C7 C8 C9 108.4(2) . . ?
C7 C8 Fe1 70.27(13) . . ?
C9 C8 Fe1 69.53(14) . . ?
C7 C8 H8 125.8 . . ?
C9 C8 H8 125.8 . . ?
Fe1 C8 H8 125.8 . . ?
N2 C13 C12 124.1(2) . . ?
N2 C13 H13 117.9 . . ?
C12 C13 H13 117.9 . . ?
N3 C17 C18 122.1(2) . . ?
N3 C17 H17 118.9 . . ?
C18 C17 H17 118.9 . . ?
N3 C19 C21 122.7(2) . . ?
N3 C19 H19 118.6 . . ?
C21 C19 H19 118.6 . . ?
C15 C16 C12 118.0(2) . . ?
C15 C16 H16 121.0 . . ?
C12 C16 H16 121.0 . . ?
C16 C15 C14 120.2(2) . . ?
C16 C15 H15 119.9 . . ?
C14 C15 H15 119.9 . . ?
C22 C18 C17 119.2(2) . . ?
C22 C18 H18 120.4 . . ?
C17 C18 H18 120.4 . . ?
C20 N4 C21 128.2(2) . 2_745 ?
C20 N4 H2N 117(2) . . ?
C21 N4 H2N 114(2) 2_745 . ?
O2 C20 N4 122.9(2) . . ?
O2 C20 C6 123.0(2) . . ?
N4 C20 C6 114.2(2) . . ?

loop_
_geom_bond_atom_site_label_1
_geom_bond_atom_site_label_2
_geom_bond_distance
_geom_bond_site_symmetry_2
_geom_bond_publ_flag
C22 C18 1.373(4) . ?
C22 C21 1.387(3) . ?
C22 H22 0.9300 . ?
C21 C19 1.391(3) . ?
C21 N4 1.399(3) 2_755 ?
Fe1 C10 2.033(2) . ?
Fe1 C6 2.045(2) . ?
Fe1 C9 2.046(2) . ?
Fe1 C5 2.045(2) . ?
Fe1 C2 2.046(2) . ?
Fe1 C1 2.049(2) . ?
Fe1 C8 2.052(2) . ?
Fe1 C4 2.052(2) . ?
Fe1 C3 2.056(2) . ?
Fe1 C7 2.063(2) . ?
Zn1 N5 2.090(2) . ?
Zn1 N5 2.090(2) 3_765 ?
Zn1 N3 2.228(2) . ?
Zn1 N3 2.2278(19) 3_765 ?
Zn1 N2 2.303(2) 3_765 ?
Zn1 N2 2.303(2) . ?
S3 C23 1.626(3) . ?
O1 C11 1.224(3) . ?
C5 C4 1.420(3) . ?
C5 C1 1.436(3) . ?
C5 H5 0.9800 . ?
C11 N1 1.369(3) . ?
C11 C1 1.465(3) . ?
C2 C3 1.416(3) . ?
C2 C1 1.440(3) . ?
C2 H2 0.9800 . ?
N1 C12 1.400(3) . ?
N1 H1N 0.76(3) . ?
C3 C4 1.412(4) . ?
C3 H3 0.9800 . ?
C6 C10 1.433(3) . ?
C6 C7 1.434(3) . ?
C6 C20 1.480(3) . ?
C10 C9 1.421(3) . ?
C10 H10 0.9800 . ?
C14 N2 1.349(3) . ?
C14 C15 1.378(4) . ?
C14 H14 0.9300 . ?
C23 N5 1.160(3) . ?
C7 C8 1.416(3) . ?
C7 H7 0.9800 . ?
N3 C17 1.338(3) . ?
N3 C19 1.339(3) . ?
C4 H4 0.9800 . ?
N2 C13 1.333(3) . ?
C12 C13 1.386(3) . ?
C12 C16 1.390(3) . ?
C9 C8 1.416(4) . ?
C9 H9 0.9800 . ?
C8 H8 0.9800 . ?
C13 H13 0.9300 . ?
C17 C18 1.381(4) . ?
C17 H17 0.9300 . ?
C19 H19 0.9300 . ?
C16 C15 1.378(3) . ?
C16 H16 0.9300 . ?
C15 H15 0.9300 . ?
C18 H18 0.9300 . ?
O2 C20 1.216(3) . ?
N4 C20 1.371(3) . ?
N4 C21 1.399(3) 2_745 ?
N4 H2N 0.76(3) . ?

loop_
_geom_torsion_atom_site_label_1
_geom_torsion_atom_site_label_2
_geom_torsion_atom_site_label_3
_geom_torsion_atom_site_label_4
_geom_torsion
_geom_torsion_site_symmetry_1
_geom_torsion_site_symmetry_2
_geom_torsion_site_symmetry_3
_geom_torsion_site_symmetry_4
_geom_torsion_publ_flag
C18 C22 C21 C19 -3.1(4) . . . . ?
C18 C22 C21 N4 177.8(2) . . . 2_755 ?
C10 Fe1 C5 C4 116.05(14) . . . . ?
C6 Fe1 C5 C4 157.83(14) . . . . ?
C9 Fe1 C5 C4 73.93(16) . . . . ?
C2 Fe1 C5 C4 -80.44(15) . . . . ?
C1 Fe1 C5 C4 -118.7(2) . . . . ?
C8 Fe1 C5 C4 41.3(3) . . . . ?
C3 Fe1 C5 C4 -36.94(14) . . . . ?
C7 Fe1 C5 C4 -171.0(3) . . . . ?
C10 Fe1 C5 C1 -125.28(14) . . . . ?
C6 Fe1 C5 C1 -83.50(15) . . . . ?
C9 Fe1 C5 C1 -167.41(13) . . . . ?
C2 Fe1 C5 C1 38.22(13) . . . . ?
C8 Fe1 C5 C1 160.0(2) . . . . ?
C4 Fe1 C5 C1 118.7(2) . . . . ?
C3 Fe1 C5 C1 81.73(15) . . . . ?
C7 Fe1 C5 C1 -52.3(3) . . . . ?
C10 Fe1 C2 C3 158.4(3) . . . . ?
C6 Fe1 C2 C3 -161.62(14) . . . . ?
C9 Fe1 C2 C3 -38.0(3) . . . . ?
C5 Fe1 C2 C3 80.91(15) . . . . ?
C1 Fe1 C2 C3 119.0(2) . . . . ?
C8 Fe1 C2 C3 -75.67(17) . . . . ?
C4 Fe1 C2 C3 37.17(14) . . . . ?
C7 Fe1 C2 C3 -118.86(14) . . . . ?
C10 Fe1 C2 C1 39.4(4) . . . . ?
C6 Fe1 C2 C1 79.35(16) . . . . ?
C9 Fe1 C2 C1 -157.1(2) . . . . ?
C5 Fe1 C2 C1 -38.12(13) . . . . ?
C8 Fe1 C2 C1 165.30(13) . . . . ?
C4 Fe1 C2 C1 -81.86(15) . . . . ?
C3 Fe1 C2 C1 -119.0(2) . . . . ?
C7 Fe1 C2 C1 122.11(14) . . . . ?
O1 C11 N1 C12 2.3(4) . . . . ?
C1 C11 N1 C12 -178.8(2) . . . . ?
C4 C5 C1 C2 0.7(2) . . . . ?
Fe1 C5 C1 C2 -59.19(15) . . . . ?
C4 C5 C1 C11 -179.8(2) . . . . ?
Fe1 C5 C1 C11 120.3(2) . . . . ?
C4 C5 C1 Fe1 59.91(15) . . . . ?
C3 C2 C1 C5 -0.6(2) . . . . ?
Fe1 C2 C1 C5 59.19(15) . . . . ?
C3 C2 C1 C11 179.82(19) . . . . ?
Fe1 C2 C1 C11 -120.3(2) . . . . ?
C3 C2 C1 Fe1 -59.84(15) . . . . ?
O1 C11 C1 C5 -175.9(2) . . . . ?
N1 C11 C1 C5 5.2(3) . . . . ?
O1 C11 C1 C2 3.5(4) . . . . ?
N1 C11 C1 C2 -175.4(2) . . . . ?
O1 C11 C1 Fe1 -85.4(3) . . . . ?
N1 C11 C1 Fe1 95.8(2) . . . . ?
C10 Fe1 C1 C5 73.81(16) . . . . ?
C6 Fe1 C1 C5 118.07(14) . . . . ?
C9 Fe1 C1 C5 32.7(3) . . . . ?
C2 Fe1 C1 C5 -118.73(19) . . . . ?
C8 Fe1 C1 C5 -157.0(3) . . . . ?
C4 Fe1 C1 C5 -37.85(14) . . . . ?
C3 Fe1 C1 C5 -81.23(15) . . . . ?
C7 Fe1 C1 C5 161.91(13) . . . . ?
C10 Fe1 C1 C2 -167.46(13) . . . . ?
C6 Fe1 C1 C2 -123.20(14) . . . . ?
C9 Fe1 C1 C2 151.5(3) . . . . ?
C5 Fe1 C1 C2 118.73(19) . . . . ?
C8 Fe1 C1 C2 -38.3(3) . . . . ?
C4 Fe1 C1 C2 80.88(15) . . . . ?
C3 Fe1 C1 C2 37.50(14) . . . . ?
C7 Fe1 C1 C2 -79.36(16) . . . . ?
C10 Fe1 C1 C11 -48.2(2) . . . . ?
C6 Fe1 C1 C11 -4.0(2) . . . . ?
C9 Fe1 C1 C11 -89.3(3) . . . . ?
C5 Fe1 C1 C11 -122.1(3) . . . . ?
C2 Fe1 C1 C11 119.2(3) . . . . ?
C8 Fe1 C1 C11 80.9(3) . . . . ?
C4 Fe1 C1 C11 -159.9(2) . . . . ?
C3 Fe1 C1 C11 156.7(2) . . . . ?
C7 Fe1 C1 C11 39.8(2) . . . . ?
C1 C2 C3 C4 0.3(3) . . . . ?
Fe1 C2 C3 C4 -59.10(16) . . . . ?
C1 C2 C3 Fe1 59.43(15) . . . . ?
C10 Fe1 C3 C2 -166.5(2) . . . . ?
C6 Fe1 C3 C2 54.3(3) . . . . ?
C9 Fe1 C3 C2 162.77(14) . . . . ?
C5 Fe1 C3 C2 -82.55(15) . . . . ?
C1 Fe1 C3 C2 -38.22(14) . . . . ?
C8 Fe1 C3 C2 121.27(14) . . . . ?
C4 Fe1 C3 C2 -119.8(2) . . . . ?
C7 Fe1 C3 C2 81.51(16) . . . . ?
C10 Fe1 C3 C4 -46.7(3) . . . . ?
C6 Fe1 C3 C4 174.1(3) . . . . ?
C9 Fe1 C3 C4 -77.44(16) . . . . ?
C5 Fe1 C3 C4 37.24(14) . . . . ?
C2 Fe1 C3 C4 119.8(2) . . . . ?
C1 Fe1 C3 C4 81.57(15) . . . . ?
C8 Fe1 C3 C4 -118.94(15) . . . . ?
C7 Fe1 C3 C4 -158.70(14) . . . . ?
C9 Fe1 C6 C10 38.02(14) . . . . ?
C5 Fe1 C6 C10 -75.87(16) . . . . ?
C2 Fe1 C6 C10 -164.23(13) . . . . ?
C1 Fe1 C6 C10 -120.29(14) . . . . ?
C8 Fe1 C6 C10 81.63(15) . . . . ?
C4 Fe1 C6 C10 -35.8(3) . . . . ?
C3 Fe1 C6 C10 154.3(3) . . . . ?
C7 Fe1 C6 C10 118.70(19) . . . . ?
C10 Fe1 C6 C7 -118.70(19) . . . . ?
C9 Fe1 C6 C7 -80.68(15) . . . . ?
C5 Fe1 C6 C7 165.43(13) . . . . ?
C2 Fe1 C6 C7 77.07(16) . . . . ?
C1 Fe1 C6 C7 121.01(14) . . . . ?
C8 Fe1 C6 C7 -37.07(14) . . . . ?
C4 Fe1 C6 C7 -154.5(2) . . . . ?
C3 Fe1 C6 C7 35.6(4) . . . . ?
C10 Fe1 C6 C20 122.6(3) . . . . ?
C9 Fe1 C6 C20 160.6(2) . . . . ?
C5 Fe1 C6 C20 46.7(2) . . . . ?
C2 Fe1 C6 C20 -41.7(2) . . . . ?
C1 Fe1 C6 C20 2.3(2) . . . . ?
C8 Fe1 C6 C20 -155.8(2) . . . . ?
C4 Fe1 C6 C20 86.8(3) . . . . ?
C3 Fe1 C6 C20 -83.1(4) . . . . ?
C7 Fe1 C6 C20 -118.7(3) . . . . ?
C7 C6 C10 C9 -0.2(3) . . . . ?
C20 C6 C10 C9 -179.8(2) . . . . ?
Fe1 C6 C10 C9 -60.10(16) . . . . ?
C7 C6 C10 Fe1 59.93(15) . . . . ?
C20 C6 C10 Fe1 -119.7(2) . . . . ?
C6 Fe1 C10 C9 118.6(2) . . . . ?
C5 Fe1 C10 C9 -118.45(15) . . . . ?
C2 Fe1 C10 C9 169.4(3) . . . . ?
C1 Fe1 C10 C9 -159.68(14) . . . . ?
C8 Fe1 C10 C9 37.19(15) . . . . ?
C4 Fe1 C10 C9 -76.27(16) . . . . ?
C3 Fe1 C10 C9 -43.6(3) . . . . ?
C7 Fe1 C10 C9 80.57(15) . . . . ?
C9 Fe1 C10 C6 -118.6(2) . . . . ?
C5 Fe1 C10 C6 122.96(14) . . . . ?
C2 Fe1 C10 C6 50.8(4) . . . . ?
C1 Fe1 C10 C6 81.73(16) . . . . ?
C8 Fe1 C10 C6 -81.39(15) . . . . ?
C4 Fe1 C10 C6 165.14(13) . . . . ?
C3 Fe1 C10 C6 -162.2(2) . . . . ?
C7 Fe1 C10 C6 -38.01(13) . . . . ?
C10 C6 C7 C8 -0.5(3) . . . . ?
C20 C6 C7 C8 179.2(2) . . . . ?
Fe1 C6 C7 C8 58.67(17) . . . . ?
C10 C6 C7 Fe1 -59.16(15) . . . . ?
C20 C6 C7 Fe1 120.5(2) . . . . ?
C10 Fe1 C7 C8 -81.56(16) . . . . ?
C6 Fe1 C7 C8 -119.8(2) . . . . ?
C9 Fe1 C7 C8 -37.54(15) . . . . ?
C5 Fe1 C7 C8 -160.8(3) . . . . ?
C2 Fe1 C7 C8 115.68(15) . . . . ?
C1 Fe1 C7 C8 159.23(14) . . . . ?
C4 Fe1 C7 C8 34.7(3) . . . . ?
C3 Fe1 C7 C8 72.65(18) . . . . ?
C10 Fe1 C7 C6 38.25(13) . . . . ?
C9 Fe1 C7 C6 82.28(15) . . . . ?
C5 Fe1 C7 C6 -41.0(4) . . . . ?
C2 Fe1 C7 C6 -124.51(14) . . . . ?
C1 Fe1 C7 C6 -80.95(16) . . . . ?
C8 Fe1 C7 C6 119.8(2) . . . . ?
C4 Fe1 C7 C6 154.5(2) . . . . ?
C3 Fe1 C7 C6 -167.53(13) . . . . ?
N5 Zn1 N3 C17 34.1(2) . . . . ?
N5 Zn1 N3 C17 -145.9(2) 3_765 . . . ?
N3 Zn1 N3 C17 -131(100) 3_765 . . . ?
N2 Zn1 N3 C17 124.0(2) 3_765 . . . ?
N2 Zn1 N3 C17 -56.0(2) . . . . ?
N5 Zn1 N3 C19 -144.9(2) . . . . ?
N5 Zn1 N3 C19 35.1(2) 3_765 . . . ?
N3 Zn1 N3 C19 50(100) 3_765 . . . ?
N2 Zn1 N3 C19 -55.09(19) 3_765 . . . ?
N2 Zn1 N3 C19 124.91(19) . . . . ?
C2 C3 C4 C5 0.1(3) . . . . ?
Fe1 C3 C4 C5 -58.79(16) . . . . ?
C2 C3 C4 Fe1 58.91(16) . . . . ?
C1 C5 C4 C3 -0.5(3) . . . . ?
Fe1 C5 C4 C3 59.14(16) . . . . ?
C1 C5 C4 Fe1 -59.67(15) . . . . ?
C10 Fe1 C4 C3 158.56(14) . . . . ?
C6 Fe1 C4 C3 -175.2(2) . . . . ?
C9 Fe1 C4 C3 117.77(15) . . . . ?
C5 Fe1 C4 C3 -120.1(2) . . . . ?
C2 Fe1 C4 C3 -37.32(14) . . . . ?
C1 Fe1 C4 C3 -81.82(15) . . . . ?
C8 Fe1 C4 C3 77.56(17) . . . . ?
C7 Fe1 C4 C3 52.4(3) . . . . ?
C10 Fe1 C4 C5 -81.31(16) . . . . ?
C6 Fe1 C4 C5 -55.1(3) . . . . ?
C9 Fe1 C4 C5 -122.10(14) . . . . ?
C2 Fe1 C4 C5 82.81(15) . . . . ?
C1 Fe1 C4 C5 38.31(14) . . . . ?
C8 Fe1 C4 C5 -162.31(14) . . . . ?
C3 Fe1 C4 C5 120.1(2) . . . . ?
C7 Fe1 C4 C5 172.5(2) . . . . ?
S3 C23 N5 Zn1 -25(11) . . . . ?
N5 Zn1 N5 C23 57(100) 3_765 . . . ?
N3 Zn1 N5 C23 89.1(4) . . . . ?
N3 Zn1 N5 C23 -90.9(4) 3_765 . . . ?
N2 Zn1 N5 C23 -6.0(4) 3_765 . . . ?
N2 Zn1 N5 C23 174.0(4) . . . . ?
C15 C14 N2 C13 -0.9(4) . . . . ?
C15 C14 N2 Zn1 167.71(19) . . . . ?
N5 Zn1 N2 C13 38.08(19) . . . . ?
N5 Zn1 N2 C13 -141.92(19) 3_765 . . . ?
N3 Zn1 N2 C13 129.4(2) . . . . ?
N3 Zn1 N2 C13 -50.6(2) 3_765 . . . ?
N2 Zn1 N2 C13 -73(100) 3_765 . . . ?
N5 Zn1 N2 C14 -129.81(19) . . . . ?
N5 Zn1 N2 C14 50.19(19) 3_765 . . . ?
N3 Zn1 N2 C14 -38.47(18) . . . . ?
N3 Zn1 N2 C14 141.53(18) 3_765 . . . ?
N2 Zn1 N2 C14 119(100) 3_765 . . . ?
C11 N1 C12 C13 -148.1(2) . . . . ?
C11 N1 C12 C16 33.7(4) . . . . ?
C6 C10 C9 C8 0.8(3) . . . . ?
Fe1 C10 C9 C8 -59.22(17) . . . . ?
C6 C10 C9 Fe1 59.98(15) . . . . ?
C10 Fe1 C9 C8 119.8(2) . . . . ?
C6 Fe1 C9 C8 81.50(16) . . . . ?
C5 Fe1 C9 C8 -160.70(14) . . . . ?
C2 Fe1 C9 C8 -53.2(3) . . . . ?
C1 Fe1 C9 C8 174.8(2) . . . . ?
C4 Fe1 C9 C8 -120.65(15) . . . . ?
C3 Fe1 C9 C8 -80.19(17) . . . . ?
C7 Fe1 C9 C8 37.38(14) . . . . ?
C6 Fe1 C9 C10 -38.34(14) . . . . ?
C5 Fe1 C9 C10 79.46(16) . . . . ?
C2 Fe1 C9 C10 -173.1(2) . . . . ?
C1 Fe1 C9 C10 54.9(3) . . . . ?
C8 Fe1 C9 C10 -119.8(2) . . . . ?
C4 Fe1 C9 C10 119.51(15) . . . . ?
C3 Fe1 C9 C10 159.98(14) . . . . ?
C7 Fe1 C9 C10 -82.46(15) . . . . ?
C6 C7 C8 C9 1.0(3) . . . . ?
Fe1 C7 C8 C9 59.29(17) . . . . ?
C6 C7 C8 Fe1 -58.33(16) . . . . ?
C10 C9 C8 C7 -1.1(3) . . . . ?
Fe1 C9 C8 C7 -59.75(17) . . . . ?
C10 C9 C8 Fe1 58.68(16) . . . . ?
C10 Fe1 C8 C7 81.95(15) . . . . ?
C6 Fe1 C8 C7 37.60(14) . . . . ?
C9 Fe1 C8 C7 119.4(2) . . . . ?
C5 Fe1 C8 C7 164.8(2) . . . . ?
C2 Fe1 C8 C7 -84.03(16) . . . . ?
C1 Fe1 C8 C7 -55.4(3) . . . . ?
C4 Fe1 C8 C7 -165.45(14) . . . . ?
C3 Fe1 C8 C7 -124.63(15) . . . . ?
C10 Fe1 C8 C9 -37.49(14) . . . . ?
C6 Fe1 C8 C9 -81.84(15) . . . . ?
C5 Fe1 C8 C9 45.3(3) . . . . ?
C2 Fe1 C8 C9 156.53(14) . . . . ?
C1 Fe1 C8 C9 -174.8(2) . . . . ?
C4 Fe1 C8 C9 75.12(17) . . . . ?
C3 Fe1 C8 C9 115.93(15) . . . . ?
C7 Fe1 C8 C9 -119.4(2) . . . . ?
C14 N2 C13 C12 -0.8(4) . . . . ?
Zn1 N2 C13 C12 -168.86(18) . . . . ?
C16 C12 C13 N2 2.4(4) . . . . ?
N1 C12 C13 N2 -176.0(2) . . . . ?
C19 N3 C17 C18 -1.6(4) . . . . ?
Zn1 N3 C17 C18 179.3(2) . . . . ?
C17 N3 C19 C21 -3.7(4) . . . . ?
Zn1 N3 C19 C21 175.35(18) . . . . ?
C22 C21 C19 N3 6.1(4) . . . . ?
N4 C21 C19 N3 -174.9(2) 2_755 . . . ?
C13 C12 C16 C15 -2.2(3) . . . . ?
N1 C12 C16 C15 176.1(2) . . . . ?
C12 C16 C15 C14 0.6(4) . . . . ?
N2 C14 C15 C16 1.0(4) . . . . ?
C21 C22 C18 C17 -1.9(4) . . . . ?
N3 C17 C18 C22 4.4(4) . . . . ?
C21 N4 C20 O2 -1.4(4) 2_745 . . . ?
C21 N4 C20 C6 179.7(2) 2_745 . . . ?
C10 C6 C20 O2 176.9(2) . . . . ?
C7 C6 C20 O2 -2.8(4) . . . . ?
Fe1 C6 C20 O2 86.6(3) . . . . ?
C10 C6 C20 N4 -4.2(3) . . . . ?
C7 C6 C20 N4 176.2(2) . . . . ?
Fe1 C6 C20 N4 -94.4(2) . . . . ?
